data_1511145
loop_
_publ_author_name
'Herbst, J.F.'
'Yelon, W.B.'

_publ_section_title
;
 Crystal and magnetic structure of Pr2 Fe14 B and Dy2 Fe14 B
;
_journal_name_full 'Journal of Applied Physics'
_journal_page_first 2343
_journal_page_last 2345
_journal_paper_doi 10.1063/1.334342
_journal_volume 57
_journal_year 1985
_chemical_formula_sum 'B Fe14 Pr2'
_chemical_name_systematic 'Pr2 Fe14 B'
_space_group_IT_number 136
_symmetry_space_group_name_Hall '-P 4n 2n'
_symmetry_space_group_name_H-M 'P 42/m n m'
_cell_angle_alpha 90
_cell_angle_beta 90
_cell_angle_gamma 90
_cell_formula_units_Z 4
_cell_length_a 8.796
_cell_length_b 8.796
_cell_length_c 12.228
_cell_volume 946.076
_citation_journal_id_ASTM JAPIAU
_cod_data_source_file boron0-1_248.cif
_cod_data_source_block B1Fe14Pr2
_cod_original_cell_volume 946.0756
_cod_original_formula_sum 'B1 Fe14 Pr2'
_cod_database_code 1511145

loop_
_symmetry_equiv_pos_as_xyz
x,y,z
-y+1/2,x+1/2,z+1/2
-x,-y,z
y+1/2,-x+1/2,z+1/2
x+1/2,-y+1/2,-z+1/2
y,x,-z
-x+1/2,y+1/2,-z+1/2
-y,-x,-z
-x,-y,-z
y-1/2,-x-1/2,-z-1/2
x,y,-z
-y-1/2,x-1/2,-z-1/2
-x-1/2,y-1/2,z-1/2
-y,-x,z
x-1/2,-y-1/2,z-1/2
y,x,z

loop_
_atom_site_label
_atom_site_type_symbol
_atom_site_fract_x
_atom_site_fract_y
_atom_site_fract_z
_atom_site_occupancy
_atom_site_U_iso_or_equiv
Fe5 Fe 0.5 0.5 0.1144 1 0.0
Pr2 Pr 0.1386 -0.1386 0 1 0.0
Fe4 Fe 0.3173 0.3173 0.2463 1 0.0
Fe2 Fe 0.0385 0.3598 0.1765 1 0.0
B1 B 0.3704 -0.3704 0 1 0.0
Fe1 Fe 0.2237 0.5679 0.1279 1 0.0
Pr1 Pr 0.2678 0.2678 0 1 0.0
Fe6 Fe 0 0.5 0 1 0.0
Fe3 Fe 0.098 0.098 0.2057 1 0.0
